data_3000415
loop_
_publ_author_name
'Phansuang Udomputtimekakul'

_journal_name_full 'Personal communication to COD'
_journal_year 2022
_chemical_absolute_configuration unk
_chemical_formula_moiety 'C19 H20 O6'
_chemical_formula_sum 'C19 H20 O6'
_chemical_formula_weight 344.35
_space_group_crystal_system orthorhombic
_space_group_IT_number 19
_space_group_name_Hall 'P 2ac 2ab'
_space_group_name_H-M_alt 'P 21 21 21'
_atom_sites_solution_hydrogens mixed
_audit_creation_date 2022-07-19
_audit_creation_method
;
Olex2 1.3
(compiled 2020.11.12 svn.r5f609507 for OlexSys, GUI svn.r6408)
;
_cell_angle_alpha 90
_cell_angle_beta 90
_cell_angle_gamma 90
_cell_formula_units_Z 4
_cell_length_a 6.40000(10)
_cell_length_b 9.9684(2)
_cell_length_c 25.9394(6)
_cell_measurement_reflns_used 6568
_cell_measurement_temperature 296.15
_cell_measurement_theta_max 24.813
_cell_measurement_theta_min 2.577
_cell_volume 1654.88(6)
_computing_cell_refinement 'SAINT V8.40A (Bruker, 2019)'
_computing_data_reduction 'SAINT V8.40A (Bruker, 2019)'
_computing_molecular_graphics 'Olex2 1.3 (Dolomanov et al., 2009)'
_computing_publication_material 'Olex2 1.3 (Dolomanov et al., 2009)'
_computing_structure_refinement 'SHELXL 2018/3 (Sheldrick, 2015)'
_computing_structure_solution 'SHELXT 2014/5 (Sheldrick, 2014)'
_diffrn_ambient_temperature 296.15
_diffrn_detector 'Bruker PHOTON 200 area detector'
_diffrn_detector_area_resol_mean 7.39
_diffrn_detector_type 'PHOTON II area detector'
_diffrn_measured_fraction_theta_full 0.998
_diffrn_measured_fraction_theta_max 0.997
_diffrn_measurement_device 'four-circle KAPPA diffractometer'
_diffrn_measurement_device_type 'BRUKER D8 QUEST CMOS PHOTON II'
_diffrn_measurement_method '\w and \f scans'
_diffrn_radiation_collimation '0.5 mm'
_diffrn_radiation_monochromator graphite
_diffrn_radiation_probe x-ray
_diffrn_radiation_type MoK\a
_diffrn_radiation_wavelength 0.71073
_diffrn_radiation_xray_symbol K-L~3~
_diffrn_reflns_av_R_equivalents 0.0881
_diffrn_reflns_av_unetI/netI 0.0326
_diffrn_reflns_Laue_measured_fraction_full 0.998
_diffrn_reflns_Laue_measured_fraction_max 0.997
_diffrn_reflns_limit_h_max 8
_diffrn_reflns_limit_h_min -7
_diffrn_reflns_limit_k_max 12
_diffrn_reflns_limit_k_min -12
_diffrn_reflns_limit_l_max 32
_diffrn_reflns_limit_l_min -32
_diffrn_reflns_number 46671
_diffrn_reflns_point_group_measured_fraction_full 0.999
_diffrn_reflns_point_group_measured_fraction_max 0.997
_diffrn_reflns_theta_full 25.242
_diffrn_reflns_theta_max 26.409
_diffrn_reflns_theta_min 3.119
_diffrn_source 'sealed x-ray tube'
_diffrn_source_current 30.0
_diffrn_source_power 1.5
_diffrn_source_voltage 50.0
_diffrn_standards_number 0
_exptl_absorpt_coefficient_mu 0.103
_exptl_absorpt_correction_T_max 0.7454
_exptl_absorpt_correction_T_min 0.6609
_exptl_absorpt_correction_type multi-scan
_exptl_absorpt_process_details
;
SADABS-2016/2 (Bruker,2016/2) was used for absorption correction.
wR2(int) was 0.0814 before and 0.0760 after correction.
The Ratio of minimum to maximum transmission is 0.8866.
The \l/2 correction factor is Not present.
;
_exptl_crystal_colour colourless
_exptl_crystal_colour_primary colourless
_exptl_crystal_density_diffrn 1.382
_exptl_crystal_description plate
_exptl_crystal_F_000 728
_exptl_crystal_size_max 0.32
_exptl_crystal_size_mid 0.28
_exptl_crystal_size_min 0.04
_refine_diff_density_max 0.139
_refine_diff_density_min -0.124
_refine_diff_density_rms 0.034
_refine_ls_abs_structure_details
;
 Flack x determined using 962 quotients [(I+)-(I-)]/[(I+)+(I-)]
 (Parsons, Flack and Wagner, Acta Cryst. B69 (2013) 249-259).
;
_refine_ls_abs_structure_Flack -0.2(6)
_refine_ls_extinction_coef 0.0074(13)
_refine_ls_extinction_expression Fc^*^=kFc[1+0.001xFc^2^\l^3^/sin(2\q)]^-1/4^
_refine_ls_extinction_method 'SHELXL-2018/3 (Sheldrick 2018)'
_refine_ls_goodness_of_fit_ref 1.040
_refine_ls_hydrogen_treatment mixed
_refine_ls_matrix_type full
_refine_ls_number_parameters 234
_refine_ls_number_reflns 3376
_refine_ls_number_restraints 1
_refine_ls_restrained_S_all 1.041
_refine_ls_R_factor_all 0.0571
_refine_ls_R_factor_gt 0.0393
_refine_ls_shift/su_max 0.000
_refine_ls_shift/su_mean 0.000
_refine_ls_structure_factor_coef Fsqd
_refine_ls_weighting_details 'w=1/[\s^2^(Fo^2^)+(0.0366P)^2^+0.2803P] where P=(Fo^2^+2Fc^2^)/3'
_refine_ls_weighting_scheme calc
_refine_ls_wR_factor_gt 0.0822
_refine_ls_wR_factor_ref 0.0896
_reflns_Friedel_coverage 0.711
_reflns_Friedel_fraction_full 1.000
_reflns_Friedel_fraction_max 0.998
_reflns_number_gt 2693
_reflns_number_total 3376
_reflns_threshold_expression 'I > 2\s(I)'
_cod_data_source_file KCWP3242_0m_a.cif
_cod_data_source_block kcwp3242_0m_a
_cod_depositor_comments
;Releasing structure 3000415 into public domain as personal
 communication to COD.
;
_cod_database_code 3000415
_shelx_shelxl_version_number 2018/3
_shelx_space_group_comment
;
The symmetry employed for this shelxl refinement is uniquely defined
by the following loop, which should always be used as a source of
symmetry information in preference to the above space-group names.
They are only intended as comments.
;
_shelx_estimated_absorpt_t_max 0.996
_shelx_estimated_absorpt_t_min 0.968
_olex2_refinement_description
;
1. Fixed Uiso
 At 1.2 times of:
  All C(H) groups, All C(H,H) groups
 At 1.5 times of:
  All C(H,H,H) groups
2. Restrained distances
 O5-H5
 0.82 with sigma of 0.02
3.a Ternary CH refined with riding coordinates:
 C8(H8), C9(H9), C16(H16)
3.b Secondary CH2 refined with riding coordinates:
 C7(H7A,H7B)
3.c Aromatic/amide H refined with riding coordinates:
 C2(H2), C5(H5A), C11(H11), C13(H13), C14(H14)
3.d Idealised Me refined as rotating group:
 C17(H17A,H17B,H17C), C18(H18A,H18B,H18C), C19(H19A,H19B,H19C)
;
_olex2_submission_special_instructions 'No special instructions were received'

loop_
_space_group_symop_operation_xyz
'x, y, z'
'-x+1/2, -y, z+1/2'
'-x, y+1/2, -z+1/2'
'x+1/2, -y+1/2, -z'

loop_
_atom_site_label
_atom_site_type_symbol
_atom_site_fract_x
_atom_site_fract_y
_atom_site_fract_z
_atom_site_U_iso_or_equiv
_atom_site_adp_type
_atom_site_occupancy
_atom_site_site_symmetry_order
_atom_site_calc_flag
_atom_site_refinement_flags_posn
_atom_site_refinement_flags_adp
_atom_site_refinement_flags_occupancy
_atom_site_disorder_assembly
_atom_site_disorder_group
O1 O 0.6091(3) 0.8127(2) 0.24519(7) 0.0470(5) Uani 1 1 d . . . . .
O2 O 0.2931(3) 0.7545(2) 0.35868(7) 0.0483(6) Uani 1 1 d . . . . .
O3 O 0.5132(3) 0.7283(2) 0.06509(7) 0.0492(5) Uani 1 1 d . . . . .
O4 O 0.1553(3) 0.6131(2) 0.08156(7) 0.0490(6) Uani 1 1 d . . . . .
O5 O -0.1268(3) 0.5745(2) 0.25684(8) 0.0478(6) Uani 1 1 d D . . . .
H5 H -0.191(5) 0.650(3) 0.2591(14) 0.074(13) Uiso 1 1 d D . . . .
O6 O -0.0992(4) 0.5863(2) 0.50034(7) 0.0588(6) Uani 1 1 d . . . . .
C1 C 0.4520(5) 0.7220(3) 0.11557(10) 0.0383(6) Uani 1 1 d . . . . .
C2 C 0.5627(4) 0.7715(3) 0.15675(10) 0.0394(7) Uani 1 1 d . . . . .
H2 H 0.692925 0.810513 0.151488 0.047 Uiso 1 1 calc R U . . .
C3 C 0.4804(4) 0.7634(3) 0.20634(10) 0.0364(6) Uani 1 1 d . . . . .
C4 C 0.2866(4) 0.7071(3) 0.21597(10) 0.0329(6) Uani 1 1 d . . . . .
C5 C 0.1784(4) 0.6542(3) 0.17370(10) 0.0362(6) Uani 1 1 d . . . . .
H5A H 0.049488 0.613499 0.179118 0.043 Uiso 1 1 calc R U . . .
C6 C 0.2570(4) 0.6606(3) 0.12435(10) 0.0375(7) Uani 1 1 d . . . . .
C7 C 0.5065(5) 0.8417(3) 0.29307(11) 0.0475(8) Uani 1 1 d . . . . .
H7A H 0.422347 0.922127 0.289486 0.057 Uiso 1 1 calc R U . . .
H7B H 0.609870 0.857586 0.319731 0.057 Uiso 1 1 calc R U . . .
C8 C 0.3690(4) 0.7251(3) 0.30821(9) 0.0382(7) Uani 1 1 d . . . . .
H8 H 0.452529 0.642748 0.309195 0.046 Uiso 1 1 calc R U . . .
C9 C 0.1923(4) 0.7087(3) 0.26986(9) 0.0325(6) Uani 1 1 d . . . . .
H9 H 0.101879 0.787708 0.272540 0.039 Uiso 1 1 calc R U . . .
C10 C 0.1374(4) 0.6700(3) 0.37571(10) 0.0366(6) Uani 1 1 d . . . . .
C11 C 0.1009(5) 0.6721(3) 0.42867(11) 0.0412(7) Uani 1 1 d . . . . .
H11 H 0.179888 0.727140 0.450085 0.049 Uiso 1 1 calc R U . . .
C12 C -0.0535(5) 0.5917(3) 0.44884(11) 0.0436(7) Uani 1 1 d . . . . .
C13 C -0.1711(5) 0.5106(3) 0.41692(11) 0.0530(9) Uani 1 1 d . . . . .
H13 H -0.275749 0.456517 0.430571 0.064 Uiso 1 1 calc R U . . .
C14 C -0.1323(5) 0.5105(3) 0.36461(11) 0.0470(8) Uani 1 1 d . . . . .
H14 H -0.213069 0.456144 0.343347 0.056 Uiso 1 1 calc R U . . .
C15 C 0.0240(4) 0.5891(3) 0.34259(10) 0.0354(6) Uani 1 1 d . . . . .
C16 C 0.0643(4) 0.5865(3) 0.28487(10) 0.0341(6) Uani 1 1 d . . . . .
H16 H 0.148568 0.506744 0.277396 0.041 Uiso 1 1 calc R U . . .
C17 C 0.6892(5) 0.8116(4) 0.05265(12) 0.0601(9) Uani 1 1 d . . . . .
H17A H 0.711944 0.810336 0.016069 0.090 Uiso 1 1 calc R U . . .
H17B H 0.811311 0.778232 0.069913 0.090 Uiso 1 1 calc R U . . .
H17C H 0.662105 0.901882 0.063646 0.090 Uiso 1 1 calc R U . . .
C18 C -0.0148(5) 0.5230(4) 0.09054(12) 0.0571(9) Uani 1 1 d . . . . .
H18A H -0.070705 0.493492 0.058115 0.086 Uiso 1 1 calc R U . . .
H18B H -0.121897 0.568172 0.109781 0.086 Uiso 1 1 calc R U . . .
H18C H 0.033951 0.446845 0.109733 0.086 Uiso 1 1 calc R U . . .
C19 C 0.0555(6) 0.6338(4) 0.53465(12) 0.0674(11) Uani 1 1 d . . . . .
H19A H 0.188560 0.596526 0.525336 0.101 Uiso 1 1 calc R U . . .
H19B H 0.020797 0.607208 0.569180 0.101 Uiso 1 1 calc R U . . .
H19C H 0.062221 0.729865 0.532763 0.101 Uiso 1 1 calc R U . . .

loop_
_atom_site_aniso_label
_atom_site_aniso_U_11
_atom_site_aniso_U_22
_atom_site_aniso_U_33
_atom_site_aniso_U_23
_atom_site_aniso_U_13
_atom_site_aniso_U_12
O1 0.0367(11) 0.0677(14) 0.0365(11) -0.0015(9) -0.0003(9) -0.0183(10)
O2 0.0502(12) 0.0617(14) 0.0330(10) -0.0055(9) 0.0047(9) -0.0218(11)
O3 0.0506(13) 0.0612(13) 0.0358(11) -0.0007(10) 0.0114(10) -0.0050(11)
O4 0.0512(13) 0.0611(14) 0.0347(11) -0.0076(9) -0.0032(9) -0.0119(11)
O5 0.0377(12) 0.0617(15) 0.0439(12) -0.0010(11) -0.0044(10) -0.0158(11)
O6 0.0661(15) 0.0738(15) 0.0367(12) 0.0006(11) 0.0113(11) -0.0117(13)
C1 0.0389(15) 0.0417(16) 0.0343(14) 0.0028(12) 0.0049(13) 0.0048(13)
C2 0.0314(14) 0.0463(16) 0.0406(15) 0.0025(13) 0.0045(13) -0.0034(13)
C3 0.0329(15) 0.0400(15) 0.0362(14) 0.0013(12) -0.0039(12) -0.0034(13)
C4 0.0319(14) 0.0353(15) 0.0314(14) 0.0021(11) -0.0004(11) -0.0004(12)
C5 0.0326(15) 0.0392(15) 0.0368(15) 0.0017(12) 0.0007(12) -0.0011(12)
C6 0.0385(16) 0.0387(16) 0.0352(15) -0.0019(12) -0.0021(12) 0.0007(13)
C7 0.0442(18) 0.0616(19) 0.0368(15) -0.0052(14) 0.0010(14) -0.0201(16)
C8 0.0372(15) 0.0471(17) 0.0303(14) -0.0006(12) 0.0006(12) -0.0064(13)
C9 0.0309(13) 0.0348(15) 0.0318(14) 0.0002(11) -0.0009(11) 0.0017(12)
C10 0.0356(15) 0.0384(15) 0.0359(14) 0.0028(12) 0.0018(12) -0.0033(13)
C11 0.0434(17) 0.0439(17) 0.0363(14) -0.0025(12) -0.0012(13) -0.0021(14)
C12 0.0489(17) 0.0459(17) 0.0360(15) 0.0010(13) 0.0074(13) 0.0017(15)
C13 0.061(2) 0.0518(19) 0.0459(18) 0.0001(15) 0.0132(17) -0.0192(17)
C14 0.0503(19) 0.0491(18) 0.0415(17) -0.0030(14) 0.0048(15) -0.0135(15)
C15 0.0353(15) 0.0333(14) 0.0376(15) 0.0014(12) 0.0033(12) -0.0029(12)
C16 0.0291(14) 0.0372(15) 0.0361(14) -0.0006(12) -0.0008(11) -0.0021(12)
C17 0.055(2) 0.076(2) 0.0497(19) 0.0093(17) 0.0148(16) -0.0064(19)
C18 0.056(2) 0.065(2) 0.0505(19) -0.0118(16) -0.0051(16) -0.0183(18)
C19 0.065(2) 0.100(3) 0.0370(18) 0.0020(18) 0.0030(17) 0.011(2)

loop_
_atom_type_symbol
_atom_type_description
_atom_type_scat_dispersion_real
_atom_type_scat_dispersion_imag
_atom_type_scat_source
C C 0.0033 0.0016 'International Tables Vol C Tables 4.2.6.8 and 6.1.1.4'
H H 0.0000 0.0000 'International Tables Vol C Tables 4.2.6.8 and 6.1.1.4'
O O 0.0106 0.0060 'International Tables Vol C Tables 4.2.6.8 and 6.1.1.4'

loop_
_geom_angle_atom_site_label_1
_geom_angle_atom_site_label_2
_geom_angle_atom_site_label_3
_geom_angle
_geom_angle_site_symmetry_1
_geom_angle_site_symmetry_3
C3 O1 C7 115.3(2) . .
C10 O2 C8 114.5(2) . .
C1 O3 C17 117.8(2) . .
C6 O4 C18 116.5(2) . .
C16 O5 H5 108(3) . .
C12 O6 C19 116.9(3) . .
O3 C1 C2 125.4(3) . .
O3 C1 C6 115.4(2) . .
C2 C1 C6 119.2(2) . .
C1 C2 H2 119.9 . .
C1 C2 C3 120.2(3) . .
C3 C2 H2 119.9 . .
O1 C3 C2 115.1(2) . .
C4 C3 O1 122.9(2) . .
C4 C3 C2 121.9(2) . .
C3 C4 C5 117.1(2) . .
C3 C4 C9 121.1(2) . .
C5 C4 C9 121.8(2) . .
C4 C5 H5A 119.0 . .
C6 C5 C4 122.0(3) . .
C6 C5 H5A 119.0 . .
O4 C6 C1 116.1(2) . .
O4 C6 C5 124.3(2) . .
C5 C6 C1 119.6(3) . .
O1 C7 H7A 109.7 . .
O1 C7 H7B 109.7 . .
O1 C7 C8 109.7(2) . .
H7A C7 H7B 108.2 . .
C8 C7 H7A 109.7 . .
C8 C7 H7B 109.7 . .
O2 C8 C7 106.2(2) . .
O2 C8 H8 109.5 . .
O2 C8 C9 111.8(2) . .
C7 C8 H8 109.5 . .
C7 C8 C9 110.3(2) . .
C9 C8 H8 109.5 . .
C4 C9 H9 107.9 . .
C8 C9 C4 108.0(2) . .
C8 C9 H9 107.9 . .
C8 C9 C16 108.7(2) . .
C16 C9 C4 116.2(2) . .
C16 C9 H9 107.9 . .
O2 C10 C11 115.3(2) . .
O2 C10 C15 122.5(2) . .
C15 C10 C11 122.2(3) . .
C10 C11 H11 120.5 . .
C12 C11 C10 119.1(3) . .
C12 C11 H11 120.5 . .
O6 C12 C11 123.2(3) . .
O6 C12 C13 116.5(3) . .
C11 C12 C13 120.3(3) . .
C12 C13 H13 120.2 . .
C14 C13 C12 119.5(3) . .
C14 C13 H13 120.2 . .
C13 C14 H14 118.9 . .
C13 C14 C15 122.1(3) . .
C15 C14 H14 118.9 . .
C10 C15 C14 116.7(2) . .
C10 C15 C16 122.2(2) . .
C14 C15 C16 121.1(2) . .
O5 C16 C9 113.5(2) . .
O5 C16 C15 111.0(2) . .
O5 C16 H16 107.6 . .
C9 C16 C15 109.3(2) . .
C9 C16 H16 107.6 . .
C15 C16 H16 107.6 . .
O3 C17 H17A 109.5 . .
O3 C17 H17B 109.5 . .
O3 C17 H17C 109.5 . .
H17A C17 H17B 109.5 . .
H17A C17 H17C 109.5 . .
H17B C17 H17C 109.5 . .
O4 C18 H18A 109.5 . .
O4 C18 H18B 109.5 . .
O4 C18 H18C 109.5 . .
H18A C18 H18B 109.5 . .
H18A C18 H18C 109.5 . .
H18B C18 H18C 109.5 . .
O6 C19 H19A 109.5 . .
O6 C19 H19B 109.5 . .
O6 C19 H19C 109.5 . .
H19A C19 H19B 109.5 . .
H19A C19 H19C 109.5 . .
H19B C19 H19C 109.5 . .

loop_
_geom_bond_atom_site_label_1
_geom_bond_atom_site_label_2
_geom_bond_distance
_geom_bond_site_symmetry_2
O1 C3 1.391(3) .
O1 C7 1.434(3) .
O2 C8 1.427(3) .
O2 C10 1.378(3) .
O3 C1 1.368(3) .
O3 C17 1.436(4) .
O4 C6 1.371(3) .
O4 C18 1.430(4) .
O5 H5 0.86(2) .
O5 C16 1.428(3) .
O6 C12 1.368(3) .
O6 C19 1.413(4) .
C1 C2 1.373(4) .
C1 C6 1.408(4) .
C2 H2 0.9300 .
C2 C3 1.392(4) .
C3 C4 1.384(4) .
C4 C5 1.400(4) .
C4 C9 1.523(3) .
C5 H5A 0.9300 .
C5 C6 1.377(4) .
C7 H7A 0.9700 .
C7 H7B 0.9700 .
C7 C8 1.510(4) .
C8 H8 0.9800 .
C8 C9 1.515(4) .
C9 H9 0.9800 .
C9 C16 1.519(4) .
C10 C11 1.394(4) .
C10 C15 1.383(4) .
C11 H11 0.9300 .
C11 C12 1.376(4) .
C12 C13 1.380(4) .
C13 H13 0.9300 .
C13 C14 1.379(4) .
C14 H14 0.9300 .
C14 C15 1.393(4) .
C15 C16 1.519(4) .
C16 H16 0.9800 .
C17 H17A 0.9600 .
C17 H17B 0.9600 .
C17 H17C 0.9600 .
C18 H18A 0.9600 .
C18 H18B 0.9600 .
C18 H18C 0.9600 .
C19 H19A 0.9600 .
C19 H19B 0.9600 .
C19 H19C 0.9600 .

loop_
_geom_hbond_atom_site_label_D
_geom_hbond_atom_site_label_H
_geom_hbond_atom_site_label_A
_geom_hbond_distance_DH
_geom_hbond_distance_HA
_geom_hbond_distance_DA
_geom_hbond_angle_DHA
_geom_hbond_site_symmetry_A
_geom_hbond_publ_flag
C5 H5A O5 0.93 2.34 3.016(3) 129.0 . yes

loop_
_geom_torsion_atom_site_label_1
_geom_torsion_atom_site_label_2
_geom_torsion_atom_site_label_3
_geom_torsion_atom_site_label_4
_geom_torsion
_geom_torsion_site_symmetry_1
_geom_torsion_site_symmetry_2
_geom_torsion_site_symmetry_3
_geom_torsion_site_symmetry_4
O1 C3 C4 C5 -176.4(2) . . . .
O1 C3 C4 C9 6.2(4) . . . .
O1 C7 C8 O2 173.2(2) . . . .
O1 C7 C8 C9 -65.5(3) . . . .
O2 C8 C9 C4 168.3(2) . . . .
O2 C8 C9 C16 -64.9(3) . . . .
O2 C10 C11 C12 179.3(3) . . . .
O2 C10 C15 C14 -178.6(3) . . . .
O2 C10 C15 C16 0.6(4) . . . .
O3 C1 C2 C3 177.6(3) . . . .
O3 C1 C6 O4 1.1(4) . . . .
O3 C1 C6 C5 -177.5(3) . . . .
O6 C12 C13 C14 -179.6(3) . . . .
C1 C2 C3 O1 178.0(3) . . . .
C1 C2 C3 C4 -0.5(4) . . . .
C2 C1 C6 O4 -179.8(3) . . . .
C2 C1 C6 C5 1.6(4) . . . .
C2 C3 C4 C5 2.1(4) . . . .
C2 C3 C4 C9 -175.3(3) . . . .
C3 O1 C7 C8 47.7(3) . . . .
C3 C4 C5 C6 -1.8(4) . . . .
C3 C4 C9 C8 -22.3(3) . . . .
C3 C4 C9 C16 -144.7(3) . . . .
C4 C5 C6 O4 -178.5(3) . . . .
C4 C5 C6 C1 0.0(4) . . . .
C4 C9 C16 O5 -68.2(3) . . . .
C4 C9 C16 C15 167.3(2) . . . .
C5 C4 C9 C8 160.4(2) . . . .
C5 C4 C9 C16 38.1(3) . . . .
C6 C1 C2 C3 -1.3(4) . . . .
C7 O1 C3 C2 162.3(3) . . . .
C7 O1 C3 C4 -19.1(4) . . . .
C7 C8 C9 C4 50.4(3) . . . .
C7 C8 C9 C16 177.2(2) . . . .
C8 O2 C10 C11 163.2(2) . . . .
C8 O2 C10 C15 -17.2(4) . . . .
C8 C9 C16 O5 169.8(2) . . . .
C8 C9 C16 C15 45.3(3) . . . .
C9 C4 C5 C6 175.6(3) . . . .
C10 O2 C8 C7 169.8(2) . . . .
C10 O2 C8 C9 49.5(3) . . . .
C10 C11 C12 O6 179.4(3) . . . .
C10 C11 C12 C13 -0.3(4) . . . .
C10 C15 C16 O5 -142.1(3) . . . .
C10 C15 C16 C9 -16.2(4) . . . .
C11 C10 C15 C14 0.9(4) . . . .
C11 C10 C15 C16 -179.8(3) . . . .
C11 C12 C13 C14 0.2(5) . . . .
C12 C13 C14 C15 0.5(5) . . . .
C13 C14 C15 C10 -1.1(4) . . . .
C13 C14 C15 C16 179.7(3) . . . .
C14 C15 C16 O5 37.1(4) . . . .
C14 C15 C16 C9 163.0(3) . . . .
C15 C10 C11 C12 -0.3(4) . . . .
C17 O3 C1 C2 -10.7(4) . . . .
C17 O3 C1 C6 168.3(3) . . . .
C18 O4 C6 C1 165.2(3) . . . .
C18 O4 C6 C5 -16.3(4) . . . .
C19 O6 C12 C11 -18.8(4) . . . .
C19 O6 C12 C13 160.9(3) . . . .
